data_2219366
loop_
_publ_author_name
'Tang, Ziqiang'
'Liu, Changning'
'Wu, Shanshan'
'Hao, Wenjuan'

_publ_section_title
9-(4-Fluorophenyl)-3,3,6,6-tetramethyl-10-<i>p</i>-tolyl-1,2,3,4,5,6,7,8,9,10-decahydroacridine-1,8-dione
_journal_coeditor_code HK2514
_journal_issue 9
_journal_name_full 'Acta Crystallographica Section E'
_journal_page_first o1844
_journal_paper_doi 10.1107/S1600536808027256
_journal_volume 64
_journal_year 2008
_chemical_formula_iupac 'C30 H32 F N O2'
_chemical_formula_moiety 'C30 H32 F N O2'
_chemical_formula_sum 'C30 H32 F N O2'
_chemical_formula_weight 457.58
_chemical_melting_point_gt 540
_chemical_melting_point_lt 541
_chemical_name_systematic
;9-(4-Fluorophenyl)-3,3,6,6-tetramethyl-10-<i>p</i>-tolyl-1,2,3,4,5,6,7,8,9,10-
decahydroacridine-1,8-dione
;
_space_group_IT_number 14
_symmetry_cell_setting monoclinic
_symmetry_space_group_name_Hall '-P 2yn'
_symmetry_space_group_name_H-M 'P 1 21/n 1'
_atom_sites_solution_hydrogens geom
_atom_sites_solution_primary direct
_atom_sites_solution_secondary difmap
_cell_angle_alpha 90.00
_cell_angle_beta 102.317(2)
_cell_angle_gamma 90.00
_cell_formula_units_Z 4
_cell_length_a 15.1533(15)
_cell_length_b 10.9643(12)
_cell_length_c 16.1053(15)
_cell_measurement_reflns_used 2294
_cell_measurement_temperature 298(2)
_cell_measurement_theta_max 2.2586
_cell_measurement_theta_min 2.264
_cell_volume 2614.2(5)
_computing_cell_refinement 'SMART (Bruker, 1997)'
_computing_data_collection 'SMART (Bruker, 1997)'
_computing_data_reduction 'SAINT (Bruker, 1997)'
_computing_molecular_graphics 'SHELXTL (Sheldrick, 2008)'
_computing_publication_material 'SHELXTL (Sheldrick, 2008)'
_computing_structure_refinement 'SHELXL97 (Sheldrick, 2008)'
_computing_structure_solution 'SHELXS97 (Sheldrick, 2008)'
_diffrn_ambient_temperature 298(2)
_diffrn_measured_fraction_theta_full 1.000
_diffrn_measured_fraction_theta_max 1.000
_diffrn_measurement_device_type 'Bruker SMART CCD area-detector diffractometer'
_diffrn_measurement_method '\f and \w scans'
_diffrn_radiation_monochromator graphite
_diffrn_radiation_source 'fine-focus sealed tube'
_diffrn_radiation_type MoK\a
_diffrn_radiation_wavelength 0.71073
_diffrn_reflns_av_R_equivalents 0.0448
_diffrn_reflns_av_sigmaI/netI 0.0592
_diffrn_reflns_limit_h_max 18
_diffrn_reflns_limit_h_min -16
_diffrn_reflns_limit_k_max 12
_diffrn_reflns_limit_k_min -13
_diffrn_reflns_limit_l_max 19
_diffrn_reflns_limit_l_min -13
_diffrn_reflns_number 13238
_diffrn_reflns_theta_full 25.01
_diffrn_reflns_theta_max 25.01
_diffrn_reflns_theta_min 1.68
_exptl_absorpt_coefficient_mu 0.077
_exptl_absorpt_correction_T_max 0.9841
_exptl_absorpt_correction_T_min 0.9722
_exptl_absorpt_correction_type multi-scan
_exptl_absorpt_process_details '(SADABS; Sheldrick, 1996)'
_exptl_crystal_colour 'pale yellow'
_exptl_crystal_density_diffrn 1.163
_exptl_crystal_density_method 'not measured'
_exptl_crystal_description block
_exptl_crystal_F_000 976
_exptl_crystal_size_max 0.37
_exptl_crystal_size_mid 0.25
_exptl_crystal_size_min 0.21
_refine_diff_density_max 0.177
_refine_diff_density_min -0.205
_refine_ls_extinction_method none
_refine_ls_goodness_of_fit_ref 1.020
_refine_ls_hydrogen_treatment constr
_refine_ls_matrix_type full
_refine_ls_number_parameters 307
_refine_ls_number_reflns 4605
_refine_ls_number_restraints 0
_refine_ls_restrained_S_all 1.020
_refine_ls_R_factor_all 0.1277
_refine_ls_R_factor_gt 0.0515
_refine_ls_shift/su_max 0.000
_refine_ls_shift/su_mean 0.000
_refine_ls_structure_factor_coef Fsqd
_refine_ls_weighting_details 'calc w=1/[\s^2^(Fo^2^)+(0.0429P)^2^+1.7217P] where P=(Fo^2^+2Fc^2^)/3'
_refine_ls_weighting_scheme calc
_refine_ls_wR_factor_gt 0.1078
_refine_ls_wR_factor_ref 0.1516
_reflns_number_gt 2277
_reflns_number_total 4605
_reflns_threshold_expression I>2\s(I)
_cod_data_source_file hk2514.cif
_cod_data_source_block I
_cod_original_sg_symbol_H-M 'P 21/n'
_cod_database_code 2219366
_cod_database_fobs_code 2219366

loop_
_symmetry_equiv_pos_as_xyz
'x, y, z'
'-x+1/2, y+1/2, -z+1/2'
'-x, -y, -z'
'x-1/2, -y-1/2, z-1/2'

loop_
_atom_site_type_symbol
_atom_site_label
_atom_site_fract_x
_atom_site_fract_y
_atom_site_fract_z
_atom_site_U_iso_or_equiv
_atom_site_adp_type
_atom_site_calc_flag
_atom_site_refinement_flags
_atom_site_occupancy
F F1 0.73692(17) -0.0186(2) 0.21288(18) 0.1213(10) Uani d . 1
N N1 0.99513(16) 0.5507(2) 0.20652(15) 0.0415(6) Uani d . 1
O O1 0.89407(16) 0.3144(2) -0.03980(14) 0.0634(7) Uani d . 1
O O2 1.13495(16) 0.1657(2) 0.20291(16) 0.0695(7) Uani d . 1
C C1 0.93912(19) 0.5309(2) 0.12692(19) 0.0389(7) Uani d . 1
C C2 0.8806(2) 0.6360(3) 0.08813(19) 0.0485(8) Uani d . 1
H H2A 0.9169 0.6920 0.0628 0.058 Uiso calc R 1
H H2B 0.8599 0.6794 0.1329 0.058 Uiso calc R 1
C C3 0.7985(2) 0.5977(3) 0.0204(2) 0.0507(8) Uani d . 1
C C4 0.8317(2) 0.5133(3) -0.0417(2) 0.0545(9) Uani d . 1
H H4A 0.7797 0.4807 -0.0814 0.065 Uiso calc R 1
H H4B 0.8668 0.5606 -0.0740 0.065 Uiso calc R 1
C C5 0.8883(2) 0.4090(3) 0.00008(19) 0.0442(8) Uani d . 1
C C6 0.93853(19) 0.4227(2) 0.08715(18) 0.0372(7) Uani d . 1
C C7 0.98875(19) 0.3129(2) 0.12966(18) 0.0393(7) Uani d . 1
H H7 1.0187 0.2735 0.0885 0.047 Uiso calc R 1
C C8 1.06046(19) 0.3524(2) 0.20419(19) 0.0398(7) Uani d . 1
C C9 1.1334(2) 0.2666(3) 0.2352(2) 0.0504(8) Uani d . 1
C C10 1.2098(2) 0.3074(3) 0.3049(2) 0.0711(11) Uani d . 1
H H10A 1.2559 0.3447 0.2797 0.085 Uiso calc R 1
H H10B 1.2364 0.2364 0.3366 0.085 Uiso calc R 1
C C11 1.1820(3) 0.3972(3) 0.3660(2) 0.0678(11) Uani d . 1
C C12 1.1319(2) 0.5027(3) 0.3152(2) 0.0572(9) Uani d . 1
H H12A 1.1037 0.5516 0.3525 0.069 Uiso calc R 1
H H12B 1.1753 0.5540 0.2954 0.069 Uiso calc R 1
C C13 1.06083(19) 0.4636(2) 0.24020(18) 0.0405(7) Uani d . 1
C C14 0.9980(2) 0.6695(2) 0.24664(19) 0.0405(7) Uani d . 1
C C15 1.0480(2) 0.7618(3) 0.2215(2) 0.0456(8) Uani d . 1
H H15 1.0790 0.7485 0.1783 0.055 Uiso calc R 1
C C16 1.0518(2) 0.8741(3) 0.2606(2) 0.0485(8) Uani d . 1
H H16 1.0857 0.9363 0.2435 0.058 Uiso calc R 1
C C17 1.0058(2) 0.8960(3) 0.3249(2) 0.0498(8) Uani d . 1
C C18 0.9566(2) 0.8024(3) 0.3491(2) 0.0584(9) Uani d . 1
H H18 0.9258 0.8153 0.3925 0.070 Uiso calc R 1
C C19 0.9519(2) 0.6893(3) 0.3101(2) 0.0530(9) Uani d . 1
H H19 0.9177 0.6271 0.3268 0.064 Uiso calc R 1
C C20 1.0093(3) 1.0207(3) 0.3652(2) 0.0731(11) Uani d . 1
H H20A 0.9604 1.0696 0.3347 0.110 Uiso calc R 1
H H20B 1.0657 1.0591 0.3633 0.110 Uiso calc R 1
H H20C 1.0038 1.0126 0.4232 0.110 Uiso calc R 1
C C21 0.9223(2) 0.2213(2) 0.15367(18) 0.0410(7) Uani d . 1
C C22 0.9213(2) 0.1009(3) 0.1283(2) 0.0535(9) Uani d . 1
H H22 0.9627 0.0739 0.0973 0.064 Uiso calc R 1
C C23 0.8588(3) 0.0196(3) 0.1489(2) 0.0692(11) Uani d . 1
H H23 0.8580 -0.0616 0.1321 0.083 Uiso calc R 1
C C24 0.7990(3) 0.0615(4) 0.1941(3) 0.0720(11) Uani d . 1
C C25 0.7985(3) 0.1776(4) 0.2209(3) 0.0757(12) Uani d . 1
H H25 0.7572 0.2030 0.2525 0.091 Uiso calc R 1
C C26 0.8606(2) 0.2581(3) 0.2007(2) 0.0563(9) Uani d . 1
H H26 0.8609 0.3386 0.2191 0.068 Uiso calc R 1
C C27 0.7548(3) 0.7116(3) -0.0263(2) 0.0761(12) Uani d . 1
H H27A 0.7360 0.7657 0.0135 0.114 Uiso calc R 1
H H27B 0.7033 0.6881 -0.0691 0.114 Uiso calc R 1
H H27C 0.7978 0.7524 -0.0526 0.114 Uiso calc R 1
C C28 0.7295(2) 0.5314(3) 0.0606(2) 0.0696(11) Uani d . 1
H H28A 0.7564 0.4592 0.0889 0.104 Uiso calc R 1
H H28B 0.6781 0.5093 0.0172 0.104 Uiso calc R 1
H H28C 0.7105 0.5842 0.1011 0.104 Uiso calc R 1
C C29 1.2664(3) 0.4479(3) 0.4266(3) 0.1137(19) Uani d . 1
H H29A 1.2483 0.4989 0.4684 0.171 Uiso calc R 1
H H29B 1.3013 0.4948 0.3948 0.171 Uiso calc R 1
H H29C 1.3022 0.3815 0.4544 0.171 Uiso calc R 1
C C30 1.1203(4) 0.3354(4) 0.4167(3) 0.1026(16) Uani d . 1
H H30A 1.0663 0.3081 0.3787 0.154 Uiso calc R 1
H H30B 1.1048 0.3925 0.4565 0.154 Uiso calc R 1
H H30C 1.1510 0.2668 0.4469 0.154 Uiso calc R 1

loop_
_atom_site_aniso_label
_atom_site_aniso_U_11
_atom_site_aniso_U_22
_atom_site_aniso_U_33
_atom_site_aniso_U_12
_atom_site_aniso_U_13
_atom_site_aniso_U_23
F1 0.0961(19) 0.1090(19) 0.155(2) -0.0497(16) 0.0192(17) 0.0503(18)
N1 0.0426(15) 0.0312(13) 0.0459(16) 0.0000(11) -0.0012(12) -0.0048(11)
O1 0.0785(18) 0.0585(15) 0.0505(15) -0.0079(13) 0.0076(12) -0.0145(12)
O2 0.0646(17) 0.0463(14) 0.0919(19) 0.0124(12) 0.0039(14) -0.0141(13)
C1 0.0361(17) 0.0409(17) 0.0382(19) -0.0049(14) 0.0043(14) 0.0037(14)
C2 0.049(2) 0.0423(17) 0.051(2) 0.0021(15) 0.0023(16) -0.0008(15)
C3 0.046(2) 0.053(2) 0.050(2) -0.0016(17) 0.0020(16) 0.0043(16)
C4 0.057(2) 0.062(2) 0.041(2) -0.0095(18) 0.0010(16) 0.0063(17)
C5 0.046(2) 0.0477(19) 0.0393(19) -0.0125(16) 0.0105(15) -0.0029(16)
C6 0.0376(17) 0.0364(16) 0.0368(18) -0.0066(14) 0.0062(14) -0.0008(13)
C7 0.0415(18) 0.0359(16) 0.0404(18) -0.0031(14) 0.0087(14) -0.0067(14)
C8 0.0363(18) 0.0353(16) 0.047(2) -0.0025(14) 0.0062(15) -0.0010(14)
C9 0.046(2) 0.0369(18) 0.065(2) -0.0009(15) 0.0051(17) -0.0025(16)
C10 0.061(2) 0.050(2) 0.089(3) 0.0101(19) -0.015(2) -0.001(2)
C11 0.081(3) 0.046(2) 0.062(2) 0.004(2) -0.018(2) 0.0009(19)
C12 0.060(2) 0.0403(18) 0.061(2) -0.0004(16) -0.0105(18) -0.0054(16)
C13 0.0396(18) 0.0340(16) 0.044(2) -0.0022(14) 0.0012(15) -0.0003(14)
C14 0.0408(19) 0.0330(16) 0.044(2) 0.0009(14) 0.0016(15) -0.0054(14)
C15 0.0439(19) 0.0419(18) 0.050(2) -0.0034(15) 0.0084(15) -0.0062(15)
C16 0.049(2) 0.0406(18) 0.054(2) -0.0056(15) 0.0059(17) 0.0000(15)
C17 0.052(2) 0.0434(19) 0.048(2) 0.0073(16) -0.0028(17) -0.0074(16)
C18 0.064(2) 0.058(2) 0.056(2) 0.0031(19) 0.0190(18) -0.0095(18)
C19 0.057(2) 0.0455(19) 0.058(2) -0.0042(17) 0.0164(18) -0.0023(16)
C20 0.086(3) 0.053(2) 0.072(3) 0.011(2) -0.001(2) -0.0208(19)
C21 0.0423(19) 0.0354(16) 0.0423(19) -0.0061(14) 0.0023(15) -0.0013(14)
C22 0.061(2) 0.0388(18) 0.056(2) -0.0052(17) 0.0011(17) -0.0027(16)
C23 0.079(3) 0.040(2) 0.074(3) -0.018(2) -0.016(2) 0.0088(18)
C24 0.056(3) 0.068(3) 0.087(3) -0.020(2) 0.004(2) 0.030(2)
C25 0.065(3) 0.074(3) 0.094(3) -0.002(2) 0.030(2) 0.022(2)
C26 0.059(2) 0.050(2) 0.065(2) -0.0017(17) 0.0231(19) 0.0075(17)
C27 0.070(3) 0.070(2) 0.076(3) 0.012(2) -0.012(2) 0.011(2)
C28 0.047(2) 0.091(3) 0.069(3) -0.006(2) 0.0102(19) 0.002(2)
C29 0.120(4) 0.060(3) 0.116(4) 0.016(3) -0.074(3) -0.015(3)
C30 0.169(5) 0.073(3) 0.060(3) -0.002(3) 0.011(3) 0.004(2)

loop_
_atom_type_symbol
_atom_type_description
_atom_type_scat_dispersion_real
_atom_type_scat_dispersion_imag
_atom_type_scat_source
C C 0.0033 0.0016 'International Tables Vol C Tables 4.2.6.8 and 6.1.1.4'
H H 0.0000 0.0000 'International Tables Vol C Tables 4.2.6.8 and 6.1.1.4'
N N 0.0061 0.0033 'International Tables Vol C Tables 4.2.6.8 and 6.1.1.4'
O O 0.0106 0.0060 'International Tables Vol C Tables 4.2.6.8 and 6.1.1.4'
F F 0.0171 0.0103 'International Tables Vol C Tables 4.2.6.8 and 6.1.1.4'

loop_
_geom_angle_atom_site_label_1
_geom_angle_atom_site_label_2
_geom_angle_atom_site_label_3
_geom_angle
C1 N1 C13 119.5(2)
C1 N1 C14 120.3(2)
C13 N1 C14 119.2(2)
C6 C1 N1 121.0(3)
C6 C1 C2 122.2(3)
N1 C1 C2 116.8(2)
C1 C2 C3 113.8(2)
C1 C2 H2A 108.8
C3 C2 H2A 108.8
C1 C2 H2B 108.8
C3 C2 H2B 108.8
H2A C2 H2B 107.7
C4 C3 C28 109.9(3)
C4 C3 C2 107.7(3)
C28 C3 C2 110.8(3)
C4 C3 C27 109.9(3)
C28 C3 C27 109.4(3)
C2 C3 C27 109.1(3)
C5 C4 C3 114.0(3)
C5 C4 H4A 108.8
C3 C4 H4A 108.8
C5 C4 H4B 108.8
C3 C4 H4B 108.8
H4A C4 H4B 107.7
O1 C5 C6 120.6(3)
O1 C5 C4 120.4(3)
C6 C5 C4 119.0(3)
C1 C6 C5 119.9(3)
C1 C6 C7 122.4(3)
C5 C6 C7 117.7(2)
C8 C7 C6 109.9(2)
C8 C7 C21 113.0(2)
C6 C7 C21 110.1(2)
C8 C7 H7 107.9
C6 C7 H7 107.9
C21 C7 H7 107.9
C13 C8 C9 120.2(3)
C13 C8 C7 122.7(3)
C9 C8 C7 117.0(2)
O2 C9 C8 121.3(3)
O2 C9 C10 120.4(3)
C8 C9 C10 118.2(3)
C9 C10 C11 113.7(3)
C9 C10 H10A 108.8
C11 C10 H10A 108.8
C9 C10 H10B 108.8
C11 C10 H10B 108.8
H10A C10 H10B 107.7
C10 C11 C12 108.8(3)
C10 C11 C30 110.3(3)
C12 C11 C30 109.5(3)
C10 C11 C29 109.7(3)
C12 C11 C29 108.6(3)
C30 C11 C29 110.0(4)
C13 C12 C11 113.9(3)
C13 C12 H12A 108.8
C11 C12 H12A 108.8
C13 C12 H12B 108.8
C11 C12 H12B 108.8
H12A C12 H12B 107.7
C8 C13 N1 120.7(3)
C8 C13 C12 122.8(3)
N1 C13 C12 116.4(2)
C19 C14 C15 120.2(3)
C19 C14 N1 120.1(3)
C15 C14 N1 119.7(3)
C14 C15 C16 119.6(3)
C14 C15 H15 120.2
C16 C15 H15 120.2
C15 C16 C17 121.1(3)
C15 C16 H16 119.4
C17 C16 H16 119.4
C18 C17 C16 118.2(3)
C18 C17 C20 121.7(3)
C16 C17 C20 120.1(3)
C17 C18 C19 121.2(3)
C17 C18 H18 119.4
C19 C18 H18 119.4
C14 C19 C18 119.6(3)
C14 C19 H19 120.2
C18 C19 H19 120.2
C17 C20 H20A 109.5
C17 C20 H20B 109.5
H20A C20 H20B 109.5
C17 C20 H20C 109.5
H20A C20 H20C 109.5
H20B C20 H20C 109.5
C22 C21 C26 118.3(3)
C22 C21 C7 121.3(3)
C26 C21 C7 120.4(3)
C21 C22 C23 120.5(3)
C21 C22 H22 119.7
C23 C22 H22 119.7
C24 C23 C22 118.5(3)
C24 C23 H23 120.8
C22 C23 H23 120.8
C25 C24 C23 122.8(3)
C25 C24 F1 119.1(4)
C23 C24 F1 118.1(4)
C24 C25 C26 118.7(4)
C24 C25 H25 120.6
C26 C25 H25 120.6
C25 C26 C21 121.2(3)
C25 C26 H26 119.4
C21 C26 H26 119.4
C3 C27 H27A 109.5
C3 C27 H27B 109.5
H27A C27 H27B 109.5
C3 C27 H27C 109.5
H27A C27 H27C 109.5
H27B C27 H27C 109.5
C3 C28 H28A 109.5
C3 C28 H28B 109.5
H28A C28 H28B 109.5
C3 C28 H28C 109.5
H28A C28 H28C 109.5
H28B C28 H28C 109.5
C11 C29 H29A 109.5
C11 C29 H29B 109.5
H29A C29 H29B 109.5
C11 C29 H29C 109.5
H29A C29 H29C 109.5
H29B C29 H29C 109.5
C11 C30 H30A 109.5
C11 C30 H30B 109.5
H30A C30 H30B 109.5
C11 C30 H30C 109.5
H30A C30 H30C 109.5
H30B C30 H30C 109.5

loop_
_geom_bond_atom_site_label_1
_geom_bond_atom_site_label_2
_geom_bond_distance
F1 C24 1.367(4)
N1 C1 1.395(4)
N1 C13 1.403(3)
N1 C14 1.450(3)
O1 C5 1.233(3)
O2 C9 1.225(3)
C1 C6 1.347(4)
C1 C2 1.506(4)
C2 C3 1.528(4)
C2 H2A 0.9700
C2 H2B 0.9700
C3 C4 1.524(4)
C3 C28 1.527(4)
C3 C27 1.534(4)
C4 C5 1.499(4)
C4 H4A 0.9700
C4 H4B 0.9700
C5 C6 1.454(4)
C6 C7 1.509(4)
C7 C8 1.501(4)
C7 C21 1.528(4)
C7 H7 0.9800
C8 C13 1.349(4)
C8 C9 1.457(4)
C9 C10 1.498(4)
C10 C11 1.514(5)
C10 H10A 0.9700
C10 H10B 0.9700
C11 C12 1.523(4)
C11 C30 1.525(5)
C11 C29 1.538(5)
C12 C13 1.499(4)
C12 H12A 0.9700
C12 H12B 0.9700
C14 C19 1.373(4)
C14 C15 1.376(4)
C15 C16 1.379(4)
C15 H15 0.9300
C16 C17 1.386(4)
C16 H16 0.9300
C17 C18 1.373(4)
C17 C20 1.510(4)
C18 C19 1.386(4)
C18 H18 0.9300
C19 H19 0.9300
C20 H20A 0.9600
C20 H20B 0.9600
C20 H20C 0.9600
C21 C22 1.381(4)
C21 C26 1.384(4)
C22 C23 1.391(4)
C22 H22 0.9300
C23 C24 1.358(5)
C23 H23 0.9300
C24 C25 1.344(5)
C25 C26 1.378(4)
C25 H25 0.9300
C26 H26 0.9300
C27 H27A 0.9600
C27 H27B 0.9600
C27 H27C 0.9600
C28 H28A 0.9600
C28 H28B 0.9600
C28 H28C 0.9600
C29 H29A 0.9600
C29 H29B 0.9600
C29 H29C 0.9600
C30 H30A 0.9600
C30 H30B 0.9600
C30 H30C 0.9600

loop_
_geom_hbond_atom_site_label_D
_geom_hbond_atom_site_label_H
_geom_hbond_atom_site_label_A
_geom_hbond_site_symmetry_A
_geom_hbond_distance_DH
_geom_hbond_distance_HA
_geom_hbond_distance_DA
_geom_hbond_angle_DHA
_geom_hbond_publ_flag
C15 H15 O1 3_765 0.93 2.45 3.336(3) 159.00 yes

loop_
_geom_torsion_atom_site_label_1
_geom_torsion_atom_site_label_2
_geom_torsion_atom_site_label_3
_geom_torsion_atom_site_label_4
_geom_torsion
C13 N1 C1 C6 9.2(4)
C14 N1 C1 C6 177.1(3)
C13 N1 C1 C2 -170.4(3)
C14 N1 C1 C2 -2.5(4)
C6 C1 C2 C3 21.9(4)
N1 C1 C2 C3 -158.5(3)
C1 C2 C3 C4 -49.8(3)
C1 C2 C3 C28 70.4(4)
C1 C2 C3 C27 -169.1(3)
C28 C3 C4 C5 -68.6(3)
C2 C3 C4 C5 52.1(3)
C27 C3 C4 C5 170.8(3)
C3 C4 C5 O1 155.5(3)
C3 C4 C5 C6 -26.6(4)
N1 C1 C6 C5 -172.3(2)
C2 C1 C6 C5 7.2(4)
N1 C1 C6 C7 7.6(4)
C2 C1 C6 C7 -172.8(3)
O1 C5 C6 C1 173.0(3)
C4 C5 C6 C1 -4.9(4)
O1 C5 C6 C7 -6.9(4)
C4 C5 C6 C7 175.2(3)
C1 C6 C7 C8 -19.6(4)
C5 C6 C7 C8 160.3(2)
C1 C6 C7 C21 105.5(3)
C5 C6 C7 C21 -74.6(3)
C6 C7 C8 C13 17.3(4)
C21 C7 C8 C13 -106.2(3)
C6 C7 C8 C9 -160.4(2)
C21 C7 C8 C9 76.2(3)
C13 C8 C9 O2 -179.3(3)
C7 C8 C9 O2 -1.5(4)
C13 C8 C9 C10 -2.6(5)
C7 C8 C9 C10 175.1(3)
O2 C9 C10 C11 -151.3(3)
C8 C9 C10 C11 32.0(4)
C9 C10 C11 C12 -53.0(4)
C9 C10 C11 C30 67.1(4)
C9 C10 C11 C29 -171.6(3)
C10 C11 C12 C13 47.2(4)
C30 C11 C12 C13 -73.3(4)
C29 C11 C12 C13 166.6(3)
C9 C8 C13 N1 174.7(3)
C7 C8 C13 N1 -2.9(4)
C9 C8 C13 C12 -3.1(5)
C7 C8 C13 C12 179.4(3)
C1 N1 C13 C8 -11.6(4)
C14 N1 C13 C8 -179.6(3)
C1 N1 C13 C12 166.3(3)
C14 N1 C13 C12 -1.7(4)
C11 C12 C13 C8 -20.7(5)
C11 C12 C13 N1 161.5(3)
C1 N1 C14 C19 101.5(3)
C13 N1 C14 C19 -90.5(3)
C1 N1 C14 C15 -79.2(4)
C13 N1 C14 C15 88.8(3)
C19 C14 C15 C16 0.3(5)
N1 C14 C15 C16 -179.0(3)
C14 C15 C16 C17 -0.2(5)
C15 C16 C17 C18 0.3(5)
C15 C16 C17 C20 -178.5(3)
C16 C17 C18 C19 -0.6(5)
C20 C17 C18 C19 178.3(3)
C15 C14 C19 C18 -0.5(5)
N1 C14 C19 C18 178.8(3)
C17 C18 C19 C14 0.7(5)
C8 C7 C21 C22 -110.1(3)
C6 C7 C21 C22 126.5(3)
C8 C7 C21 C26 70.8(4)
C6 C7 C21 C26 -52.6(4)
C26 C21 C22 C23 0.8(5)
C7 C21 C22 C23 -178.3(3)
C21 C22 C23 C24 0.2(5)
C22 C23 C24 C25 -1.1(6)
C22 C23 C24 F1 179.0(3)
C23 C24 C25 C26 1.0(6)
F1 C24 C25 C26 -179.2(3)
C24 C25 C26 C21 0.1(6)
C22 C21 C26 C25 -1.0(5)
C7 C21 C26 C25 178.2(3)

loop_
_cod_related_entry_id
_cod_related_entry_database
_cod_related_entry_code
1 ChemSpider 10604002
